data_9017871
loop_
_publ_author_name
'Brenker, F. E.'
'Nestola, F.'
'Brenker, L.'
'Peruzzo, L.'
'Harris, J. W.'

_publ_section_title
;
 Origin, properties, and structure of breyite:
 The second most abundant mineral inclusion in super-deep diamonds
;
_journal_name_full 'American Mineralogist'
_journal_page_first 38
_journal_page_last 43
_journal_volume 106
_journal_year 2021
_chemical_compound_source 'In a diamond from the Juina area, Mato Grosso State, Brazil'
_chemical_formula_sum 'Ca O3 Si'
_chemical_name_mineral Breyite
_space_group_IT_number 2
_space_group_name_Hall '-P 1'
_space_group_name_H-M_alt 'P -1'
_symmetry_space_group_name_H-M 'P -1'
_cell_angle_alpha 83.458
_cell_angle_beta 76.226
_cell_angle_gamma 69.581
_cell_length_a 6.6970
_cell_length_b 9.2986
_cell_length_c 6.6501
_cell_formula_units_Z 6
_cell_volume 376.722
_database_code_amcsd 0020946
_exptl_crystal_density_diffrn 3.072
_cod_data_source_file inputs/fixed/split/05890.cif
_cod_data_source_block 05890
_cod_original_formula_sum 'Ca Si O3'
_cod_database_code 9017871

loop_
_space_group_symop_operation_xyz
x,y,z
-x,-y,-z

loop_
_atom_site_aniso_label
_atom_site_aniso_U_11
_atom_site_aniso_U_22
_atom_site_aniso_U_33
_atom_site_aniso_U_12
_atom_site_aniso_U_13
_atom_site_aniso_U_23
Ca1 0.01130 0.01650 0.01060 -0.00400 -0.00190 -0.00030
Ca2 0.01070 0.01770 0.00920 -0.00570 -0.00220 -0.00080
Ca3 0.01350 0.01710 0.01340 -0.00530 -0.00070 -0.00280
Si1 0.00780 0.01430 0.00960 -0.00270 -0.00150 -0.00100
Si2 0.00890 0.01440 0.00810 -0.00420 -0.00160 -0.00030
Si3 0.01020 0.01450 0.00770 -0.00440 -0.00140 0.00010
O1 0.00930 0.01910 0.01220 -0.00420 -0.00300 -0.00090
O2 0.01040 0.01920 0.01120 -0.00470 -0.00260 -0.00030
O3 0.01200 0.01930 0.01170 -0.00680 0.00040 -0.00290
O4 0.01250 0.01660 0.01160 -0.00500 -0.00320 -0.00150
O5 0.01140 0.01350 0.01070 -0.00080 -0.00370 -0.00220
O6 0.01440 0.01610 0.00810 -0.00490 -0.00100 -0.00150
O7 0.01610 0.01690 0.00830 -0.00820 -0.00240 0.00140
O8 0.01330 0.01900 0.00830 -0.00510 -0.00410 0.00070
O9 0.01220 0.01370 0.01220 -0.00170 0.00330 -0.00100

loop_
_atom_site_label
_atom_site_fract_x
_atom_site_fract_y
_atom_site_fract_z
_atom_site_U_iso_or_equiv
Ca1 0.75613 0.00066 0.73730 0.01300
Ca2 0.92091 0.33567 0.57443 0.01220
Ca3 0.27088 0.35134 0.91503 0.01480
Si1 0.47694 0.30162 0.45734 0.01080
Si2 0.72580 0.01583 0.22948 0.01040
Si3 0.83735 0.29427 0.10701 0.01090
O1 0.22960 0.40350 0.54230 0.01350
O2 0.61040 0.26450 0.64020 0.01360
O3 0.49560 0.13730 0.36310 0.01420
O4 0.65720 0.90600 0.11300 0.01330
O5 0.90020 0.93970 0.37210 0.01240
O6 0.80830 0.13590 0.04680 0.01310
O7 0.87960 0.40680 0.91340 0.01320
O8 0.02820 0.25710 0.23200 0.01340
O9 0.59760 0.38560 0.25520 0.01440

loop_
_cod_related_entry_id
_cod_related_entry_database
_cod_related_entry_code
1 AMCSD 0020946
